data_4345484
loop_
_publ_author_name
'Neary, Michelle C.'
'Parkin, Gerard'

_publ_section_title
;
 Reactivity of Cyclopentadienyl Molybdenum Compounds towards Formic Acid:
 Structural Characterization of CpMo(PMe3)(CO)2H, CpMo(PMe3)2(CO)H,
 [CpMo(\m-O)(\m-O2CH)]2, and [Cp*Mo(\m-O)(\m-O2CH)]2.
;
_journal_issue 3
_journal_name_full 'Inorganic chemistry'
_journal_page_first 1511
_journal_page_last 1523
_journal_paper_doi 10.1021/acs.inorgchem.6b02606
_journal_volume 56
_journal_year 2017
_chemical_formula_moiety 'C12 H24 Mo O P2'
_chemical_formula_sum 'C12 H24 Mo O P2'
_chemical_formula_weight 342.19
_space_group_crystal_system monoclinic
_space_group_IT_number 14
_space_group_name_Hall '-P 2ybc'
_space_group_name_H-M_alt 'P 1 21/c 1'
_symmetry_space_group_name_Hall '-P 2ybc'
_symmetry_space_group_name_H-M 'P 1 21/c 1'
_atom_sites_solution_hydrogens mixed
_audit_creation_method SHELXL-2014/7
_cell_angle_alpha 90
_cell_angle_beta 111.8330(10)
_cell_angle_gamma 90
_cell_formula_units_Z 4
_cell_length_a 14.2974(13)
_cell_length_b 9.5684(8)
_cell_length_c 12.3878(11)
_cell_measurement_reflns_used 9882
_cell_measurement_temperature 130(2)
_cell_measurement_theta_max 32.21
_cell_measurement_theta_min 2.62
_cell_volume 1573.1(2)
_computing_cell_refinement 'Bruker SAINT'
_computing_data_collection 'Bruker APEX2'
_computing_data_reduction 'Bruker SAINT'
_computing_molecular_graphics 'Bruker SHELXTL'
_computing_publication_material 'Bruker SHELXTL'
_computing_structure_refinement 'SHELXL-2014/7 (Sheldrick, 2014)'
_computing_structure_solution 'SHELXS-97 (Sheldrick, 2008)'
_diffrn_ambient_temperature 130(2)
_diffrn_measured_fraction_theta_full 1.000
_diffrn_measured_fraction_theta_max 0.970
_diffrn_measurement_device_type 'Bruker APEX-II CCD'
_diffrn_measurement_method '\f and \w scans'
_diffrn_radiation_type MoK\a
_diffrn_radiation_wavelength 0.71073
_diffrn_reflns_av_R_equivalents 0.0325
_diffrn_reflns_av_unetI/netI 0.0257
_diffrn_reflns_Laue_measured_fraction_full 1.000
_diffrn_reflns_Laue_measured_fraction_max 0.970
_diffrn_reflns_limit_h_max 21
_diffrn_reflns_limit_h_min -20
_diffrn_reflns_limit_k_max 14
_diffrn_reflns_limit_k_min -14
_diffrn_reflns_limit_l_max 18
_diffrn_reflns_limit_l_min -18
_diffrn_reflns_number 26205
_diffrn_reflns_point_group_measured_fraction_full 1.000
_diffrn_reflns_point_group_measured_fraction_max 0.970
_diffrn_reflns_theta_full 25.000
_diffrn_reflns_theta_max 32.377
_diffrn_reflns_theta_min 1.534
_exptl_absorpt_coefficient_mu 1.018
_exptl_absorpt_correction_T_max 0.7464
_exptl_absorpt_correction_T_min 0.6485
_exptl_absorpt_correction_type empirical
_exptl_absorpt_process_details sadabs
_exptl_crystal_colour yellow
_exptl_crystal_density_diffrn 1.445
_exptl_crystal_description plate
_exptl_crystal_F_000 704
_exptl_crystal_size_max 0.580
_exptl_crystal_size_mid 0.260
_exptl_crystal_size_min 0.060
_refine_diff_density_max 0.865
_refine_diff_density_min -0.376
_refine_diff_density_rms 0.088
_refine_ls_extinction_method none
_refine_ls_goodness_of_fit_ref 1.072
_refine_ls_hydrogen_treatment mixed
_refine_ls_matrix_type full
_refine_ls_number_parameters 154
_refine_ls_number_reflns 5482
_refine_ls_number_restraints 0
_refine_ls_restrained_S_all 1.072
_refine_ls_R_factor_all 0.0363
_refine_ls_R_factor_gt 0.0273
_refine_ls_shift/su_max 0.002
_refine_ls_shift/su_mean 0.000
_refine_ls_structure_factor_coef Fsqd
_refine_ls_weighting_details 'w=1/[\s^2^(Fo^2^)+(0.0265P)^2^+0.9509P] where P=(Fo^2^+2Fc^2^)/3'
_refine_ls_weighting_scheme calc
_refine_ls_wR_factor_gt 0.0619
_refine_ls_wR_factor_ref 0.0660
_reflns_Friedel_coverage 0.000
_reflns_number_gt 4610
_reflns_number_total 5482
_reflns_threshold_expression 'I > 2\s(I)'
_cod_data_source_file mop2h_a.cif
_cod_data_source_block mop2h_a
_cod_database_code 4345484
_shelx_shelxl_version_number 2014/7
_shelx_space_group_comment
; 
The symmetry employed for this shelxl refinement is uniquely defined 
by the following loop, which should always be used as a source of 
symmetry information in preference to the above space-group names. 
They are only intended as comments. 
;
_shelx_estimated_absorpt_t_min 0.590
_shelx_estimated_absorpt_t_max 0.941

loop_
_space_group_symop_operation_xyz
'x, y, z'
'-x, y+1/2, -z+1/2'
'-x, -y, -z'
'x, -y-1/2, z-1/2'

loop_
_atom_site_label
_atom_site_type_symbol
_atom_site_fract_x
_atom_site_fract_y
_atom_site_fract_z
_atom_site_U_iso_or_equiv
_atom_site_adp_type
_atom_site_occupancy
_atom_site_site_symmetry_order
_atom_site_calc_flag
_atom_site_refinement_flags_posn
_atom_site_refinement_flags_adp
Mo Mo 0.20133(2) 0.61455(2) 0.45806(2) 0.01814(4) Uani 1 1 d . .
H1 H 0.3042(17) 0.582(2) 0.425(2) 0.032(6) Uiso 1 1 d . .
O1 O 0.23938(12) 0.51802(14) 0.70721(13) 0.0348(3) Uani 1 1 d . .
P1 P 0.34437(3) 0.75283(5) 0.56106(4) 0.02367(9) Uani 1 1 d . .
P2 P 0.23216(4) 0.37329(4) 0.44000(4) 0.02270(9) Uani 1 1 d . .
C1 C 0.22434(13) 0.55458(17) 0.61355(17) 0.0246(3) Uani 1 1 d . .
C11 C 0.3270(2) 0.8898(2) 0.6545(2) 0.0420(5) Uani 1 1 d . .
H11A H 0.3896 0.9432 0.6890 0.063 Uiso 1 1 calc R U
H11B H 0.3094 0.8472 0.7164 0.063 Uiso 1 1 calc R U
H11C H 0.2726 0.9524 0.6082 0.063 Uiso 1 1 calc R U
C12 C 0.45470(15) 0.6634(3) 0.66209(19) 0.0388(5) Uani 1 1 d . .
H12A H 0.5071 0.7321 0.7015 0.058 Uiso 1 1 calc R U
H12B H 0.4803 0.5973 0.6192 0.058 Uiso 1 1 calc R U
H12C H 0.4361 0.6126 0.7198 0.058 Uiso 1 1 calc R U
C13 C 0.40145(16) 0.8520(2) 0.47557(19) 0.0377(5) Uani 1 1 d . .
H13A H 0.4588 0.9056 0.5279 0.057 Uiso 1 1 calc R U
H13B H 0.3515 0.9161 0.4235 0.057 Uiso 1 1 calc R U
H13C H 0.4247 0.7874 0.4294 0.057 Uiso 1 1 calc R U
C21 C 0.14104(16) 0.2520(2) 0.45919(19) 0.0349(4) Uani 1 1 d . .
H21A H 0.1590 0.1561 0.4467 0.052 Uiso 1 1 calc R U
H21B H 0.0736 0.2738 0.4029 0.052 Uiso 1 1 calc R U
H21C H 0.1417 0.2608 0.5383 0.052 Uiso 1 1 calc R U
C22 C 0.34931(16) 0.3013(2) 0.5418(2) 0.0377(5) Uani 1 1 d . .
H22A H 0.3525 0.2012 0.5265 0.057 Uiso 1 1 calc R U
H22B H 0.3522 0.3145 0.6215 0.057 Uiso 1 1 calc R U
H22C H 0.4064 0.3492 0.5325 0.057 Uiso 1 1 calc R U
C23 C 0.2346(2) 0.3155(2) 0.3011(2) 0.0465(6) Uani 1 1 d . .
H23A H 0.1739 0.3487 0.2380 0.070 Uiso 1 1 calc R U
H23B H 0.2944 0.3535 0.2910 0.070 Uiso 1 1 calc R U
H23C H 0.2367 0.2132 0.2996 0.070 Uiso 1 1 calc R U
C31 C 0.11210(15) 0.7114(2) 0.27016(16) 0.0319(4) Uani 1 1 d . .
H31A H 0.1380 0.7199 0.2058 0.038 Uiso 1 1 calc R U
C32 C 0.05601(16) 0.5986(2) 0.28773(19) 0.0379(5) Uani 1 1 d . .
H32A H 0.0343 0.5142 0.2368 0.045 Uiso 1 1 calc R U
C33 C 0.02593(14) 0.6318(2) 0.3809(2) 0.0383(5) Uani 1 1 d . .
H33A H -0.0218 0.5767 0.4061 0.046 Uiso 1 1 calc R U
C34 C 0.06526(15) 0.7661(2) 0.42231(19) 0.0343(4) Uani 1 1 d . .
H34A H 0.0501 0.8222 0.4820 0.041 Uiso 1 1 calc R U
C35 C 0.11866(14) 0.81345(19) 0.35329(18) 0.0302(4) Uani 1 1 d . .
H35A H 0.1494 0.9082 0.3577 0.036 Uiso 1 1 calc R U

loop_
_atom_site_aniso_label
_atom_site_aniso_U_11
_atom_site_aniso_U_22
_atom_site_aniso_U_33
_atom_site_aniso_U_23
_atom_site_aniso_U_13
_atom_site_aniso_U_12
Mo 0.01767(7) 0.01588(6) 0.01876(7) 0.00075(5) 0.00431(5) -0.00020(5)
O1 0.0478(9) 0.0253(6) 0.0316(7) -0.0005(5) 0.0151(7) -0.0020(6)
P1 0.0219(2) 0.0240(2) 0.0233(2) -0.00033(16) 0.00624(17) -0.00493(16)
P2 0.0269(2) 0.01844(19) 0.0222(2) -0.00167(15) 0.00852(17) 0.00041(16)
C1 0.0246(8) 0.0164(7) 0.0345(9) -0.0054(6) 0.0131(7) -0.0026(6)
C11 0.0522(14) 0.0333(11) 0.0413(12) -0.0144(9) 0.0183(11) -0.0149(10)
C12 0.0264(9) 0.0464(12) 0.0327(10) 0.0050(9) -0.0017(8) -0.0065(9)
C13 0.0306(10) 0.0432(11) 0.0385(11) 0.0073(9) 0.0117(9) -0.0119(9)
C21 0.0373(11) 0.0242(9) 0.0401(11) 0.0003(8) 0.0107(9) -0.0078(8)
C22 0.0325(10) 0.0281(9) 0.0494(12) 0.0056(9) 0.0119(9) 0.0099(8)
C23 0.0797(18) 0.0298(10) 0.0383(12) -0.0092(9) 0.0316(12) 0.0000(11)
C31 0.0275(9) 0.0363(10) 0.0246(9) 0.0086(7) 0.0012(7) 0.0054(8)
C32 0.0295(10) 0.0339(10) 0.0334(10) 0.0033(8) -0.0078(8) -0.0017(8)
C33 0.0171(8) 0.0406(11) 0.0509(13) 0.0181(10) 0.0054(8) 0.0007(7)
C34 0.0272(9) 0.0344(10) 0.0421(11) 0.0105(9) 0.0137(8) 0.0129(8)
C35 0.0250(9) 0.0232(8) 0.0374(10) 0.0096(7) 0.0058(8) 0.0042(7)

loop_
_atom_type_symbol
_atom_type_description
_atom_type_scat_dispersion_real
_atom_type_scat_dispersion_imag
_atom_type_scat_source
C C 0.0033 0.0016 'International Tables Vol C Tables 4.2.6.8 and 6.1.1.4'
H H 0.0000 0.0000 'International Tables Vol C Tables 4.2.6.8 and 6.1.1.4'
O O 0.0106 0.0060 'International Tables Vol C Tables 4.2.6.8 and 6.1.1.4'
P P 0.1023 0.0942 'International Tables Vol C Tables 4.2.6.8 and 6.1.1.4'
Mo Mo -1.6832 0.6857 'International Tables Vol C Tables 4.2.6.8 and 6.1.1.4'

loop_
_geom_angle_atom_site_label_1
_geom_angle_atom_site_label_2
_geom_angle_atom_site_label_3
_geom_angle
C1 Mo C34 101.31(7)
C1 Mo C33 100.93(8)
C34 Mo C33 35.42(8)
C1 Mo C32 130.25(8)
C34 Mo C32 58.26(8)
C33 Mo C32 35.00(9)
C1 Mo C35 131.14(7)
C34 Mo C35 35.13(7)
C33 Mo C35 58.34(7)
C32 Mo C35 57.59(7)
C1 Mo P1 80.50(5)
C34 Mo P1 104.29(6)
C33 Mo P1 139.59(6)
C32 Mo P1 144.74(5)
C35 Mo P1 90.07(5)
C1 Mo P2 80.52(5)
C34 Mo P2 139.17(6)
C33 Mo P2 103.82(6)
C32 Mo P2 89.16(6)
C35 Mo P2 143.58(5)
P1 Mo P2 116.090(18)
C1 Mo C31 157.79(7)
C34 Mo C31 57.86(7)
C33 Mo C31 57.97(7)
C32 Mo C31 34.58(7)
C35 Mo C31 34.24(7)
P1 Mo C31 110.46(5)
P2 Mo C31 109.62(5)
C1 Mo H1 110.2(8)
C34 Mo H1 143.7(8)
C33 Mo H1 144.2(8)
C32 Mo H1 109.2(8)
C35 Mo H1 108.6(8)
P1 Mo H1 65.1(8)
P2 Mo H1 65.9(8)
C31 Mo H1 92.0(8)
C12 P1 C13 100.54(10)
C12 P1 C11 100.89(12)
C13 P1 C11 100.99(11)
C12 P1 Mo 117.44(8)
C13 P1 Mo 117.40(7)
C11 P1 Mo 116.63(8)
C22 P2 C23 101.81(12)
C22 P2 C21 100.76(10)
C23 P2 C21 101.26(11)
C22 P2 Mo 117.29(7)
C23 P2 Mo 116.97(8)
C21 P2 Mo 116.05(7)
O1 C1 Mo 179.14(16)
P1 C11 H11A 109.5
P1 C11 H11B 109.5
H11A C11 H11B 109.5
P1 C11 H11C 109.5
H11A C11 H11C 109.5
H11B C11 H11C 109.5
P1 C12 H12A 109.5
P1 C12 H12B 109.5
H12A C12 H12B 109.5
P1 C12 H12C 109.5
H12A C12 H12C 109.5
H12B C12 H12C 109.5
P1 C13 H13A 109.5
P1 C13 H13B 109.5
H13A C13 H13B 109.5
P1 C13 H13C 109.5
H13A C13 H13C 109.5
H13B C13 H13C 109.5
P2 C21 H21A 109.5
P2 C21 H21B 109.5
H21A C21 H21B 109.5
P2 C21 H21C 109.5
H21A C21 H21C 109.5
H21B C21 H21C 109.5
P2 C22 H22A 109.5
P2 C22 H22B 109.5
H22A C22 H22B 109.5
P2 C22 H22C 109.5
H22A C22 H22C 109.5
H22B C22 H22C 109.5
P2 C23 H23A 109.5
P2 C23 H23B 109.5
H23A C23 H23B 109.5
P2 C23 H23C 109.5
H23A C23 H23C 109.5
H23B C23 H23C 109.5
C35 C31 C32 107.92(19)
C35 C31 Mo 71.79(10)
C32 C31 Mo 71.37(11)
C35 C31 H31A 126.0
C32 C31 H31A 126.0
Mo C31 H31A 126.0
C31 C32 C33 108.56(19)
C31 C32 Mo 74.05(11)
C33 C32 Mo 71.80(11)
C31 C32 H32A 125.5
C33 C32 H32A 125.5
Mo C32 H32A 125.5
C32 C33 C34 107.45(18)
C32 C33 Mo 73.20(12)
C34 C33 Mo 72.25(11)
C32 C33 H33A 126.0
C34 C33 H33A 126.0
Mo C33 H33A 126.0
C35 C34 C33 107.53(19)
C35 C34 Mo 73.43(11)
C33 C34 Mo 72.33(11)
C35 C34 H34A 126.0
C33 C34 H34A 126.0
Mo C34 H34A 126.0
C31 C35 C34 108.53(18)
C31 C35 Mo 73.97(11)
C34 C35 Mo 71.45(10)
C31 C35 H35A 125.6
C34 C35 H35A 125.6
Mo C35 H35A 125.6

loop_
_geom_bond_atom_site_label_1
_geom_bond_atom_site_label_2
_geom_bond_distance
Mo C1 1.9173(19)
Mo C34 2.3329(19)
Mo C33 2.3339(19)
Mo C32 2.3519(19)
Mo C35 2.3585(18)
Mo P1 2.3707(5)
Mo P2 2.3763(5)
Mo C31 2.3864(18)
Mo H1 1.69(2)
O1 C1 1.153(2)
P1 C12 1.822(2)
P1 C13 1.825(2)
P1 C11 1.825(2)
P2 C22 1.817(2)
P2 C23 1.819(2)
P2 C21 1.825(2)
C11 H11A 0.9800
C11 H11B 0.9800
C11 H11C 0.9800
C12 H12A 0.9800
C12 H12B 0.9800
C12 H12C 0.9800
C13 H13A 0.9800
C13 H13B 0.9800
C13 H13C 0.9800
C21 H21A 0.9800
C21 H21B 0.9800
C21 H21C 0.9800
C22 H22A 0.9800
C22 H22B 0.9800
C22 H22C 0.9800
C23 H23A 0.9800
C23 H23B 0.9800
C23 H23C 0.9800
C31 C35 1.397(3)
C31 C32 1.409(3)
C31 H31A 1.0000
C32 C33 1.409(3)
C32 H32A 1.0000
C33 C34 1.420(3)
C33 H33A 1.0000
C34 C35 1.416(3)
C34 H34A 1.0000
C35 H35A 1.0000
